data_7114366
loop_
_publ_author_name
'Frank, Dieter'
'Baumgartner, Judith'
'Marschner, Christoph'

_publ_section_title
;
 First successful reaction of a silyl anion with hafnium tetrachloride
;
_journal_issue 11
_journal_name_full 'Chemical Communications'
_journal_page_first 1190
_journal_paper_doi 10.1039/b201508k
_journal_year 2002
_chemical_formula_sum 'C15 H43 Cl3 Hf N2 Si4'
_chemical_formula_weight 648.71
_chemical_name_systematic
;
?
;
_space_group_IT_number 61
_symmetry_cell_setting orthorhombic
_symmetry_space_group_name_Hall '-P 2ac 2ab'
_symmetry_space_group_name_H-M 'P b c a'
_atom_sites_solution_hydrogens geom
_atom_sites_solution_primary direct
_atom_sites_solution_secondary difmap
_audit_creation_method SHELXL-97
_cell_angle_alpha 90.00
_cell_angle_beta 90.00
_cell_angle_gamma 90.00
_cell_formula_units_Z 8
_cell_length_a 14.212(3)
_cell_length_b 13.760(3)
_cell_length_c 30.415(6)
_cell_measurement_temperature 223(2)
_cell_volume 5948(2)
_computing_cell_refinement 'Bruker XSCANS'
_computing_data_collection 'Bruker XSCANS'
_computing_data_reduction 'Bruker SHELXTL'
_computing_molecular_graphics 'Bruker SHELXTL'
_computing_publication_material 'Bruker SHELXTL'
_computing_structure_refinement 'SHELXL-97 (Sheldrick, 1997)'
_computing_structure_solution 'SHELXS-97 (Sheldrick, 1990)'
_diffrn_ambient_temperature 223(2)
_diffrn_measured_fraction_theta_full 0.996
_diffrn_measured_fraction_theta_max 0.996
_diffrn_measurement_device_type 'Bruker P4'
_diffrn_measurement_method '\w scans'
_diffrn_radiation_monochromator graphite
_diffrn_radiation_source 'fine-focus sealed tube'
_diffrn_radiation_type MoK\a
_diffrn_radiation_wavelength 0.71073
_diffrn_reflns_av_R_equivalents 0.2670
_diffrn_reflns_av_sigmaI/netI 0.1876
_diffrn_reflns_limit_h_max 15
_diffrn_reflns_limit_h_min -14
_diffrn_reflns_limit_k_max 15
_diffrn_reflns_limit_k_min -15
_diffrn_reflns_limit_l_max 33
_diffrn_reflns_limit_l_min -33
_diffrn_reflns_number 31754
_diffrn_reflns_theta_full 23.41
_diffrn_reflns_theta_max 23.41
_diffrn_reflns_theta_min 1.96
_diffrn_standards_interval_count 10
_exptl_absorpt_coefficient_mu 3.942
_exptl_absorpt_correction_type none
_exptl_crystal_colour orange
_exptl_crystal_density_diffrn 1.449
_exptl_crystal_density_method 'not measured'
_exptl_crystal_description 'thin plates'
_exptl_crystal_F_000 2608
_exptl_crystal_size_max 0.19
_exptl_crystal_size_mid 0.12
_exptl_crystal_size_min 0.05
_refine_diff_density_max 1.317
_refine_diff_density_min -1.006
_refine_diff_density_rms 0.181
_refine_ls_extinction_coef 0.00184(16)
_refine_ls_extinction_expression Fc^*^=kFc[1+0.001xFc^2^\l^3^/sin(2\q)]^-1/4^
_refine_ls_extinction_method SHELXL
_refine_ls_goodness_of_fit_ref 0.957
_refine_ls_hydrogen_treatment mixed
_refine_ls_matrix_type full
_refine_ls_number_parameters 240
_refine_ls_number_reflns 4345
_refine_ls_number_restraints 0
_refine_ls_restrained_S_all 0.957
_refine_ls_R_factor_all 0.1693
_refine_ls_R_factor_gt 0.0814
_refine_ls_shift/su_max 0.001
_refine_ls_shift/su_mean 0.000
_refine_ls_structure_factor_coef Fsqd
_refine_ls_weighting_details 'calc w=1/[\s^2^(Fo^2^)+(0.0432P)^2^+0.0000P] where P=(Fo^2^+2Fc^2^)/3'
_refine_ls_weighting_scheme calc
_refine_ls_wR_factor_gt 0.1409
_refine_ls_wR_factor_ref 0.1721
_reflns_number_gt 2187
_reflns_number_total 4345
_reflns_threshold_expression >2sigma(I)
_cod_data_source_file b201508k.txt
_cod_data_source_block 34j
_cod_depositor_comments
;
The following automatic conversions were performed:

'_symmetry_cell_setting' value 'Orthorhombic' changed to
'orthorhombic' according to
/usr/data/users/saulius/automatic-downloads/retrospective/RSC/lib/dictionaries/cif_core.dic
dictionary named 'cif_core.dic' version 2.4.2 from 2011-04-26.

Automatic conversion script
Id: cif_fix_values 2281 2013-09-26 08:29:07Z andrius 
;
_cod_original_sg_symbol_H-M Pbca
_cod_database_code 7114366

loop_
_symmetry_equiv_pos_as_xyz
'x, y, z'
'-x+1/2, -y, z+1/2'
'-x, y+1/2, -z+1/2'
'x+1/2, -y+1/2, -z'
'-x, -y, -z'
'x-1/2, y, -z-1/2'
'x, -y-1/2, z-1/2'
'-x-1/2, y-1/2, z'

loop_
_atom_site_label
_atom_site_type_symbol
_atom_site_fract_x
_atom_site_fract_y
_atom_site_fract_z
_atom_site_U_iso_or_equiv
_atom_site_adp_type
_atom_site_occupancy
_atom_site_symmetry_multiplicity
_atom_site_calc_flag
_atom_site_refinement_flags
Hf Hf 0.54082(5) 0.23159(5) 0.29670(3) 0.0480(3) Uani 1 1 d .
Cl1 Cl 0.6483(4) 0.3625(4) 0.3013(2) 0.0822(17) Uani 1 1 d .
Cl2 Cl 0.4200(4) 0.3316(4) 0.2686(2) 0.0806(18) Uani 1 1 d .
Cl3 Cl 0.4361(3) 0.0965(4) 0.28946(17) 0.0656(15) Uani 1 1 d .
Si1 Si 0.5239(3) 0.2419(4) 0.38835(18) 0.0545(15) Uani 1 1 d .
Si2 Si 0.6611(4) 0.2444(5) 0.4332(2) 0.078(2) Uani 1 1 d .
Si3 Si 0.4236(4) 0.1248(4) 0.4209(2) 0.0656(18) Uani 1 1 d .
Si4 Si 0.4533(5) 0.3921(4) 0.4060(2) 0.0750(18) Uani 1 1 d .
N1 N 0.5934(11) 0.2192(12) 0.2194(5) 0.061(4) Uani 1 1 d .
N2 N 0.6633(10) 0.1139(10) 0.2972(6) 0.062(4) Uani 1 1 d .
C1 C 0.7566(15) 0.3272(17) 0.4117(8) 0.127(10) Uani 1 1 d .
H21A H 0.7766 0.3703 0.4346 0.191 Uiso 1 1 calc R
H21B H 0.7326 0.3644 0.3874 0.191 Uiso 1 1 calc R
H21C H 0.8091 0.2888 0.4020 0.191 Uiso 1 1 calc R
C2 C 0.7075(16) 0.1207(16) 0.4428(7) 0.106(9) Uani 1 1 d .
H17A H 0.7640 0.1246 0.4600 0.160 Uiso 1 1 calc R
H17B H 0.7210 0.0903 0.4151 0.160 Uiso 1 1 calc R
H17C H 0.6614 0.0829 0.4584 0.160 Uiso 1 1 calc R
C3 C 0.6356(17) 0.2932(17) 0.4905(7) 0.116(9) Uani 1 1 d .
H16A H 0.5816 0.2606 0.5024 0.175 Uiso 1 1 calc R
H16B H 0.6234 0.3617 0.4889 0.175 Uiso 1 1 calc R
H16C H 0.6890 0.2818 0.5092 0.175 Uiso 1 1 calc R
C4 C 0.4493(18) -0.0005(14) 0.4048(7) 0.114(9) Uani 1 1 d .
H11A H 0.5132 -0.0159 0.4123 0.171 Uiso 1 1 calc R
H11B H 0.4407 -0.0076 0.3737 0.171 Uiso 1 1 calc R
H11C H 0.4076 -0.0438 0.4200 0.171 Uiso 1 1 calc R
C5 C 0.4259(14) 0.1254(16) 0.4823(7) 0.095(8) Uani 1 1 d .
H12A H 0.3851 0.0754 0.4933 0.142 Uiso 1 1 calc R
H12B H 0.4049 0.1875 0.4929 0.142 Uiso 1 1 calc R
H12C H 0.4890 0.1137 0.4924 0.142 Uiso 1 1 calc R
C6 C 0.2980(12) 0.1552(16) 0.4023(7) 0.091(8) Uani 1 1 d .
H15A H 0.2874 0.1289 0.3735 0.137 Uiso 1 1 calc R
H15B H 0.2901 0.2244 0.4015 0.137 Uiso 1 1 calc R
H15C H 0.2538 0.1274 0.4226 0.137 Uiso 1 1 calc R
C7 C 0.5404(19) 0.4929(13) 0.4025(8) 0.136(11) Uani 1 1 d .
H14A H 0.5102 0.5533 0.4096 0.204 Uiso 1 1 calc R
H14B H 0.5652 0.4963 0.3731 0.204 Uiso 1 1 calc R
H14C H 0.5908 0.4813 0.4228 0.204 Uiso 1 1 calc R
C8 C 0.3501(17) 0.4249(16) 0.3690(9) 0.132(11) Uani 1 1 d .
H20A H 0.3341 0.4921 0.3731 0.198 Uiso 1 1 calc R
H20B H 0.2969 0.3850 0.3763 0.198 Uiso 1 1 calc R
H20C H 0.3672 0.4142 0.3388 0.198 Uiso 1 1 calc R
C9 C 0.4011(17) 0.3965(16) 0.4622(7) 0.103(9) Uani 1 1 d .
H13A H 0.3788 0.4610 0.4681 0.155 Uiso 1 1 calc R
H13B H 0.4481 0.3791 0.4835 0.155 Uiso 1 1 calc R
H13C H 0.3496 0.3516 0.4639 0.155 Uiso 1 1 calc R
C10 C 0.5224(13) 0.1682(17) 0.1915(7) 0.092(8) Uani 1 1 d .
H63A H 0.4663 0.2068 0.1896 0.138 Uiso 1 1 calc R
H63B H 0.5076 0.1063 0.2043 0.138 Uiso 1 1 calc R
H63C H 0.5476 0.1586 0.1625 0.138 Uiso 1 1 calc R
C11 C 0.6137(15) 0.3102(14) 0.1967(6) 0.082(7) Uani 1 1 d .
H62A H 0.6502 0.3516 0.2156 0.123 Uiso 1 1 calc R
H62B H 0.5557 0.3420 0.1893 0.123 Uiso 1 1 calc R
H62C H 0.6486 0.2969 0.1704 0.123 Uiso 1 1 calc R
C12 C 0.6813(13) 0.1589(15) 0.2177(6) 0.070(6) Uani 1 1 d .
H18A H 0.7352 0.1994 0.2245 0.083 Uiso 1 1 calc R
H18B H 0.6895 0.1334 0.1882 0.083 Uiso 1 1 calc R
C13 C 0.6762(13) 0.0742(14) 0.2507(6) 0.064(6) Uani 1 1 d .
H19A H 0.6238 0.0320 0.2432 0.077 Uiso 1 1 calc R
H19B H 0.7336 0.0362 0.2491 0.077 Uiso 1 1 calc R
C14 C 0.7556(14) 0.1573(17) 0.3126(8) 0.106(9) Uani 1 1 d .
H9A H 0.8064 0.1149 0.3047 0.160 Uiso 1 1 calc R
H9B H 0.7542 0.1651 0.3440 0.160 Uiso 1 1 calc R
H9C H 0.7646 0.2196 0.2990 0.160 Uiso 1 1 calc R
C15 C 0.6387(14) 0.0258(12) 0.3257(6) 0.071(7) Uani 1 1 d .
H4A H 0.6947 -0.0109 0.3316 0.106 Uiso 1 1 calc R
H4B H 0.5943 -0.0144 0.3104 0.106 Uiso 1 1 calc R
H4C H 0.6116 0.0474 0.3529 0.106 Uiso 1 1 calc R

loop_
_atom_site_aniso_label
_atom_site_aniso_U_11
_atom_site_aniso_U_22
_atom_site_aniso_U_33
_atom_site_aniso_U_23
_atom_site_aniso_U_13
_atom_site_aniso_U_12
Hf 0.0376(5) 0.0450(5) 0.0614(6) -0.0031(5) 0.0016(5) 0.0005(4)
Cl1 0.085(4) 0.071(4) 0.090(5) -0.012(3) 0.005(4) -0.029(3)
Cl2 0.080(4) 0.071(4) 0.091(5) 0.012(3) 0.009(3) 0.031(3)
Cl3 0.039(3) 0.083(3) 0.075(4) -0.005(3) -0.006(3) -0.011(2)
Si1 0.046(3) 0.049(3) 0.068(4) -0.004(3) -0.010(3) -0.004(3)
Si2 0.067(4) 0.088(5) 0.081(5) -0.004(4) -0.018(3) -0.008(4)
Si3 0.064(4) 0.064(4) 0.069(5) 0.002(3) 0.011(3) -0.014(3)
Si4 0.077(4) 0.068(4) 0.081(5) -0.016(3) 0.004(4) 0.010(4)
N1 0.056(11) 0.077(12) 0.051(11) 0.005(9) 0.008(8) -0.013(10)
N2 0.061(11) 0.054(10) 0.072(13) -0.005(11) 0.005(10) -0.002(8)
C1 0.084(19) 0.16(2) 0.14(3) -0.02(2) -0.054(18) -0.037(19)
C2 0.11(2) 0.12(2) 0.10(2) 0.006(15) -0.075(16) 0.009(16)
C3 0.13(2) 0.14(2) 0.082(19) -0.030(17) -0.056(17) 0.029(19)
C4 0.17(3) 0.073(16) 0.10(2) -0.004(14) 0.03(2) -0.025(18)
C5 0.080(17) 0.13(2) 0.077(18) 0.027(15) -0.021(14) -0.023(15)
C6 0.034(12) 0.15(2) 0.086(18) -0.033(16) 0.009(12) -0.007(14)
C7 0.19(3) 0.048(14) 0.17(3) -0.055(16) 0.00(2) -0.025(18)
C8 0.12(2) 0.11(2) 0.17(3) -0.015(19) -0.06(2) 0.045(18)
C9 0.13(2) 0.12(2) 0.064(18) -0.012(15) 0.031(15) 0.033(18)
C10 0.043(15) 0.15(2) 0.083(18) -0.029(15) 0.012(12) 0.012(14)
C11 0.13(2) 0.082(15) 0.038(14) 0.018(12) 0.019(13) 0.007(14)
C12 0.041(13) 0.109(18) 0.059(16) 0.000(13) 0.010(10) 0.018(12)
C13 0.052(14) 0.084(16) 0.057(16) 0.000(13) 0.005(11) -0.006(11)
C14 0.042(15) 0.15(2) 0.13(2) -0.025(18) -0.026(14) -0.003(15)
C15 0.067(15) 0.039(12) 0.106(19) 0.020(12) 0.011(14) 0.002(11)

loop_
_atom_type_symbol
_atom_type_description
_atom_type_scat_dispersion_real
_atom_type_scat_dispersion_imag
_atom_type_scat_source
C C 0.0033 0.0016 'International Tables Vol C Tables 4.2.6.8 and 6.1.1.4'
H H 0.0000 0.0000 'International Tables Vol C Tables 4.2.6.8 and 6.1.1.4'
N N 0.0061 0.0033 'International Tables Vol C Tables 4.2.6.8 and 6.1.1.4'
Si Si 0.0817 0.0704 'International Tables Vol C Tables 4.2.6.8 and 6.1.1.4'
Hf Hf -0.5830 6.1852 'International Tables Vol C Tables 4.2.6.8 and 6.1.1.4'
Cl Cl 0.1484 0.1585 'International Tables Vol C Tables 4.2.6.8 and 6.1.1.4'

loop_
_geom_angle_atom_site_label_1
_geom_angle_atom_site_label_2
_geom_angle_atom_site_label_3
_geom_angle
Cl2 Hf Cl1 92.7(2)
Cl2 Hf N2 158.8(4)
Cl1 Hf N2 92.6(4)
Cl2 Hf Cl3 88.12(19)
Cl1 Hf Cl3 177.52(19)
N2 Hf Cl3 85.8(4)
Cl2 Hf N1 85.2(4)
Cl1 Hf N1 85.0(4)
N2 Hf N1 74.8(6)
Cl3 Hf N1 92.7(4)
Cl2 Hf Si1 105.54(17)
Cl1 Hf Si1 87.60(17)
N2 Hf Si1 95.2(4)
Cl3 Hf Si1 94.43(16)
N1 Hf Si1 167.3(4)
Si4 Si1 Si3 104.2(3)
Si4 Si1 Si2 101.8(3)
Si3 Si1 Si2 105.3(3)
Si4 Si1 Hf 107.9(2)
Si3 Si1 Hf 115.7(2)
Si2 Si1 Hf 120.0(3)
C2 Si2 C1 110.7(11)
C2 Si2 C3 104.3(10)
C1 Si2 C3 104.0(11)
C2 Si2 Si1 111.7(7)
C1 Si2 Si1 113.5(7)
C3 Si2 Si1 112.0(8)
C4 Si3 C5 105.5(10)
C4 Si3 C6 108.2(11)
C5 Si3 C6 108.0(9)
C4 Si3 Si1 114.2(8)
C5 Si3 Si1 113.8(7)
C6 Si3 Si1 106.8(7)
C9 Si4 C7 107.1(11)
C9 Si4 C8 103.2(12)
C7 Si4 C8 107.5(11)
C9 Si4 Si1 114.0(7)
C7 Si4 Si1 110.9(8)
C8 Si4 Si1 113.6(8)
C11 N1 C10 105.6(16)
C11 N1 C12 107.1(15)
C10 N1 C12 106.4(15)
C11 N1 Hf 116.7(11)
C10 N1 Hf 111.6(11)
C12 N1 Hf 108.9(11)
C14 N2 C13 108.9(15)
C14 N2 C15 109.6(16)
C13 N2 C15 105.5(14)
C14 N2 Hf 111.5(11)
C13 N2 Hf 109.0(12)
C15 N2 Hf 112.1(11)
Si2 C1 H21A 109.5
Si2 C1 H21B 109.5
H21A C1 H21B 109.5
Si2 C1 H21C 109.5
H21A C1 H21C 109.5
H21B C1 H21C 109.5
Si2 C2 H17A 109.5
Si2 C2 H17B 109.5
H17A C2 H17B 109.5
Si2 C2 H17C 109.5
H17A C2 H17C 109.5
H17B C2 H17C 109.5
Si2 C3 H16A 109.5
Si2 C3 H16B 109.5
H16A C3 H16B 109.5
Si2 C3 H16C 109.5
H16A C3 H16C 109.5
H16B C3 H16C 109.5
Si3 C4 H11A 109.5
Si3 C4 H11B 109.5
H11A C4 H11B 109.5
Si3 C4 H11C 109.5
H11A C4 H11C 109.5
H11B C4 H11C 109.5
Si3 C5 H12A 109.5
Si3 C5 H12B 109.5
H12A C5 H12B 109.5
Si3 C5 H12C 109.5
H12A C5 H12C 109.5
H12B C5 H12C 109.5
Si3 C6 H15A 109.5
Si3 C6 H15B 109.5
H15A C6 H15B 109.5
Si3 C6 H15C 109.5
H15A C6 H15C 109.5
H15B C6 H15C 109.5
Si4 C7 H14A 109.5
Si4 C7 H14B 109.5
H14A C7 H14B 109.5
Si4 C7 H14C 109.5
H14A C7 H14C 109.5
H14B C7 H14C 109.5
Si4 C8 H20A 109.5
Si4 C8 H20B 109.5
H20A C8 H20B 109.5
Si4 C8 H20C 109.5
H20A C8 H20C 109.5
H20B C8 H20C 109.5
Si4 C9 H13A 109.5
Si4 C9 H13B 109.5
H13A C9 H13B 109.5
Si4 C9 H13C 109.5
H13A C9 H13C 109.5
H13B C9 H13C 109.5
N1 C10 H63A 109.5
N1 C10 H63B 109.5
H63A C10 H63B 109.5
N1 C10 H63C 109.5
H63A C10 H63C 109.5
H63B C10 H63C 109.5
N1 C11 H62A 109.5
N1 C11 H62B 109.5
H62A C11 H62B 109.5
N1 C11 H62C 109.5
H62A C11 H62C 109.5
H62B C11 H62C 109.5
N1 C12 C13 110.9(15)
N1 C12 H18A 109.5
C13 C12 H18A 109.5
N1 C12 H18B 109.5
C13 C12 H18B 109.5
H18A C12 H18B 108.1
N2 C13 C12 109.8(16)
N2 C13 H19A 109.7
C12 C13 H19A 109.7
N2 C13 H19B 109.7
C12 C13 H19B 109.7
H19A C13 H19B 108.2
N2 C14 H9A 109.5
N2 C14 H9B 109.5
H9A C14 H9B 109.5
N2 C14 H9C 109.5
H9A C14 H9C 109.5
H9B C14 H9C 109.5
N2 C15 H4A 109.5
N2 C15 H4B 109.5
H4A C15 H4B 109.5
N2 C15 H4C 109.5
H4A C15 H4C 109.5
H4B C15 H4C 109.5

loop_
_geom_bond_atom_site_label_1
_geom_bond_atom_site_label_2
_geom_bond_distance
Hf Cl2 2.361(5)
Hf Cl1 2.367(5)
Hf N2 2.378(14)
Hf Cl3 2.392(5)
Hf N1 2.473(14)
Hf Si1 2.802(6)
Si1 Si4 2.359(7)
Si1 Si3 2.367(8)
Si1 Si2 2.380(8)
Si2 C2 1.85(2)
Si2 C1 1.89(2)
Si2 C3 1.90(2)
Si3 C4 1.83(2)
Si3 C5 1.87(2)
Si3 C6 1.918(18)
Si4 C9 1.863(19)
Si4 C7 1.86(2)
Si4 C8 1.90(2)
N1 C11 1.46(2)
N1 C10 1.49(2)
N1 C12 1.50(2)
N2 C14 1.52(2)
N2 C13 1.53(2)
N2 C15 1.53(2)
C1 H21A 0.9600
C1 H21B 0.9600
C1 H21C 0.9600
C2 H17A 0.9600
C2 H17B 0.9600
C2 H17C 0.9600
C3 H16A 0.9600
C3 H16B 0.9600
C3 H16C 0.9600
C4 H11A 0.9600
C4 H11B 0.9600
C4 H11C 0.9600
C5 H12A 0.9600
C5 H12B 0.9600
C5 H12C 0.9600
C6 H15A 0.9600
C6 H15B 0.9600
C6 H15C 0.9600
C7 H14A 0.9600
C7 H14B 0.9600
C7 H14C 0.9600
C8 H20A 0.9600
C8 H20B 0.9600
C8 H20C 0.9600
C9 H13A 0.9600
C9 H13B 0.9600
C9 H13C 0.9600
C10 H63A 0.9600
C10 H63B 0.9600
C10 H63C 0.9600
C11 H62A 0.9600
C11 H62B 0.9600
C11 H62C 0.9600
C12 C13 1.54(2)
C12 H18A 0.9700
C12 H18B 0.9700
C13 H19A 0.9700
C13 H19B 0.9700
C14 H9A 0.9600
C14 H9B 0.9600
C14 H9C 0.9600
C15 H4A 0.9600
C15 H4B 0.9600
C15 H4C 0.9600

loop_
_geom_torsion_atom_site_label_1
_geom_torsion_atom_site_label_2
_geom_torsion_atom_site_label_3
_geom_torsion_atom_site_label_4
_geom_torsion
Cl2 Hf Si1 Si4 -26.6(3)
Cl1 Hf Si1 Si4 65.6(3)
N2 Hf Si1 Si4 158.0(4)
Cl3 Hf Si1 Si4 -115.8(3)
N1 Hf Si1 Si4 120.3(17)
Cl2 Hf Si1 Si3 89.6(3)
Cl1 Hf Si1 Si3 -178.2(3)
N2 Hf Si1 Si3 -85.8(4)
Cl3 Hf Si1 Si3 0.3(3)
N1 Hf Si1 Si3 -123.5(17)
Cl2 Hf Si1 Si2 -142.4(3)
Cl1 Hf Si1 Si2 -50.2(3)
N2 Hf Si1 Si2 42.2(4)
Cl3 Hf Si1 Si2 128.4(3)
N1 Hf Si1 Si2 4.5(18)
Si4 Si1 Si2 C2 158.5(9)
Si3 Si1 Si2 C2 50.0(9)
Hf Si1 Si2 C2 -82.6(9)
Si4 Si1 Si2 C1 -75.5(9)
Si3 Si1 Si2 C1 176.0(9)
Hf Si1 Si2 C1 43.5(9)
Si4 Si1 Si2 C3 42.0(9)
Si3 Si1 Si2 C3 -66.5(9)
Hf Si1 Si2 C3 160.9(8)
Si4 Si1 Si3 C4 170.1(9)
Si2 Si1 Si3 C4 -83.1(9)
Hf Si1 Si3 C4 51.8(9)
Si4 Si1 Si3 C5 -68.6(8)
Si2 Si1 Si3 C5 38.2(8)
Hf Si1 Si3 C5 173.1(8)
Si4 Si1 Si3 C6 50.5(7)
Si2 Si1 Si3 C6 157.3(7)
Hf Si1 Si3 C6 -67.8(7)
Si3 Si1 Si4 C9 37.8(9)
Si2 Si1 Si4 C9 -71.5(9)
Hf Si1 Si4 C9 161.3(9)
Si3 Si1 Si4 C7 158.7(9)
Si2 Si1 Si4 C7 49.4(9)
Hf Si1 Si4 C7 -77.9(9)
Si3 Si1 Si4 C8 -80.1(10)
Si2 Si1 Si4 C8 170.6(10)
Hf Si1 Si4 C8 43.4(10)
Cl2 Hf N1 C11 56.6(13)
Cl1 Hf N1 C11 -36.6(13)
N2 Hf N1 C11 -130.6(14)
Cl3 Hf N1 C11 144.5(13)
Si1 Hf N1 C11 -91(2)
Cl2 Hf N1 C10 -65.0(12)
Cl1 Hf N1 C10 -158.1(13)
N2 Hf N1 C10 107.8(13)
Cl3 Hf N1 C10 22.9(13)
Si1 Hf N1 C10 147.0(15)
Cl2 Hf N1 C12 177.9(12)
Cl1 Hf N1 C12 84.7(11)
N2 Hf N1 C12 -9.3(11)
Cl3 Hf N1 C12 -94.3(11)
Si1 Hf N1 C12 30(3)
Cl2 Hf N2 C14 120.2(14)
Cl1 Hf N2 C14 15.8(14)
Cl3 Hf N2 C14 -166.1(14)
N1 Hf N2 C14 100.0(14)
Si1 Hf N2 C14 -72.0(14)
Cl2 Hf N2 C13 -0.1(18)
Cl1 Hf N2 C13 -104.4(11)
Cl3 Hf N2 C13 73.7(10)
N1 Hf N2 C13 -20.2(11)
Si1 Hf N2 C13 167.8(10)
Cl2 Hf N2 C15 -116.5(14)
Cl1 Hf N2 C15 139.2(12)
Cl3 Hf N2 C15 -42.7(12)
N1 Hf N2 C15 -136.7(13)
Si1 Hf N2 C15 51.3(12)
C11 N1 C12 C13 165.0(16)
C10 N1 C12 C13 -82.4(19)
Hf N1 C12 C13 38.0(18)
C14 N2 C13 C12 -74(2)
C15 N2 C13 C12 168.6(15)
Hf N2 C13 C12 48.0(16)
N1 C12 C13 N2 -59(2)
